data_1570209
loop_
_publ_author_name
'Denisenko, Aleksandr'
'Garbuz, Pavel'
'Makovetska, Yelyzaveta'
'Shablykin, Oleh'
'Lesyk, Dmytro'
'Al-Maali, Galeb'
'Korzh, Rodion'
'Sadkova, Iryna V.'
'Mykhailiuk, Pavel K.'

_publ_section_title
;
 1,2-Disubstituted bicyclo[2.1.1]hexanes as saturated bioisosteres of
 <i>ortho</i>-substituted benzene.
;
_journal_issue 48
_journal_name_full 'Chemical science'
_journal_page_first 14092
_journal_page_last 14099
_journal_paper_doi 10.1039/d3sc05121h
_journal_volume 14
_journal_year 2023
_chemical_formula_moiety 'C14 H13 F3 O2'
_chemical_formula_sum 'C14 H13 F3 O2'
_chemical_formula_weight 270.24
_space_group_crystal_system monoclinic
_space_group_IT_number 14
_space_group_name_Hall '-P 2ybc'
_space_group_name_H-M_alt 'P 1 21/c 1'
_atom_sites_solution_hydrogens mixed
_atom_sites_solution_primary dual
_audit_block_doi 10.5517/ccdc.csd.cc2gr9vd
_audit_creation_date 2023-03-08
_audit_creation_method
;
Olex2 1.5
(compiled 2022.04.07 svn.rca3783a0 for OlexSys, GUI svn.r6498)
;
_audit_update_record
;
2023-08-03 deposited with the CCDC.	2023-10-27 downloaded from the CCDC.
;
_cell_angle_alpha 90
_cell_angle_beta 104.190(3)
_cell_angle_gamma 90
_cell_formula_units_Z 4
_cell_length_a 7.9641(4)
_cell_length_b 20.6944(9)
_cell_length_c 8.0024(4)
_cell_measurement_reflns_used 3974
_cell_measurement_temperature 296.15
_cell_measurement_theta_max 21.82
_cell_measurement_theta_min 2.64
_cell_volume 1278.65(11)
_computing_molecular_graphics 'Olex2 1.5 (Dolomanov et al., 2009)'
_computing_publication_material 'Olex2 1.5 (Dolomanov et al., 2009)'
_computing_structure_refinement 'SHELXL 2016/6 (Sheldrick, 2015)'
_computing_structure_solution 'SHELXT 2014/5 (Sheldrick, 2014)'
_diffrn_ambient_temperature 296.15
_diffrn_measured_fraction_theta_full 1.000
_diffrn_measured_fraction_theta_max 1.000
_diffrn_measurement_device_type 'Bruker APEX-II CCD'
_diffrn_measurement_method '\f and \w scans'
_diffrn_radiation_type MoK\a
_diffrn_radiation_wavelength 0.71073
_diffrn_reflns_av_R_equivalents 0.0411
_diffrn_reflns_av_unetI/netI 0.0254
_diffrn_reflns_Laue_measured_fraction_full 1.000
_diffrn_reflns_Laue_measured_fraction_max 1.000
_diffrn_reflns_limit_h_max 9
_diffrn_reflns_limit_h_min -9
_diffrn_reflns_limit_k_max 24
_diffrn_reflns_limit_k_min -24
_diffrn_reflns_limit_l_max 9
_diffrn_reflns_limit_l_min -9
_diffrn_reflns_number 17996
_diffrn_reflns_point_group_measured_fraction_full 1.000
_diffrn_reflns_point_group_measured_fraction_max 1.000
_diffrn_reflns_theta_full 24.999
_diffrn_reflns_theta_max 24.999
_diffrn_reflns_theta_min 1.968
_diffrn_source_current 30.0
_diffrn_source_power 1.2
_diffrn_source_voltage 40.0
_diffrn_standards_number 0
_exptl_absorpt_coefficient_mu 0.122
_exptl_absorpt_correction_type none
_exptl_crystal_colour colourless
_exptl_crystal_colour_primary colourless
_exptl_crystal_density_diffrn 1.404
_exptl_crystal_description block
_exptl_crystal_F_000 560
_exptl_crystal_size_max 0.23
_exptl_crystal_size_mid 0.18
_exptl_crystal_size_min 0.16
_refine_diff_density_max 0.431
_refine_diff_density_min -0.388
_refine_diff_density_rms 0.046
_refine_ls_extinction_method none
_refine_ls_goodness_of_fit_ref 1.036
_refine_ls_hydrogen_treatment mixed
_refine_ls_matrix_type full
_refine_ls_number_parameters 176
_refine_ls_number_reflns 2257
_refine_ls_number_restraints 0
_refine_ls_restrained_S_all 1.036
_refine_ls_R_factor_all 0.0684
_refine_ls_R_factor_gt 0.0560
_refine_ls_shift/su_max 0.001
_refine_ls_shift/su_mean 0.000
_refine_ls_structure_factor_coef Fsqd
_refine_ls_weighting_details 'w=1/[\s^2^(Fo^2^)+(0.0563P)^2^+1.2150P] where P=(Fo^2^+2Fc^2^)/3'
_refine_ls_weighting_scheme calc
_refine_ls_wR_factor_gt 0.1342
_refine_ls_wR_factor_ref 0.1424
_reflns_Friedel_coverage 0.000
_reflns_number_gt 1849
_reflns_number_total 2257
_reflns_threshold_expression 'I > 2\s(I)'
_cod_data_source_file d3sc05121h2.cif
_cod_data_source_block v109
_cod_depositor_comments 'Adding full bibliography for 1570208--1570213.cif.'
_cod_database_code 1570209
_shelx_shelxl_version_number 2016/6
_shelx_space_group_comment
;
The symmetry employed for this shelxl refinement is uniquely defined
by the following loop, which should always be used as a source of
symmetry information in preference to the above space-group names.
They are only intended as comments.
;
_shelx_estimated_absorpt_t_max 0.981
_shelx_estimated_absorpt_t_min 0.973
_olex2_refinement_description
;
1. Fixed Uiso
 At 1.2 times of:
  All C(H) groups, All C(H,H) groups
2.a Ternary CH refined with riding coordinates:
 C1(H1), C3(H3)
2.b Secondary CH2 refined with riding coordinates:
 C2(H2A,H2B), C4(H4A,H4B), C5(H5A,H5B)
2.c Aromatic/amide H refined with riding coordinates:
 C9(H9), C11(H11), C12(H12), C13(H13)
;
_olex2_submission_special_instructions 'No special instructions were received'

loop_
_space_group_symop_operation_xyz
'x, y, z'
'-x, y+1/2, -z+1/2'
'-x, -y, -z'
'x, -y-1/2, z-1/2'

loop_
_atom_site_label
_atom_site_type_symbol
_atom_site_fract_x
_atom_site_fract_y
_atom_site_fract_z
_atom_site_U_iso_or_equiv
_atom_site_adp_type
_atom_site_occupancy
_atom_site_site_symmetry_order
_atom_site_calc_flag
_atom_site_refinement_flags_posn
_atom_site_refinement_flags_adp
_atom_site_refinement_flags_occupancy
_atom_site_disorder_assembly
_atom_site_disorder_group
F1 F 0.8672(2) 0.34720(14) 0.7404(3) 0.1083(10) Uani 1 1 d . . . . .
F2 F 0.8060(3) 0.25154(11) 0.7922(4) 0.1182(10) Uani 1 1 d . . . . .
F3 F 0.7700(3) 0.32647(13) 0.9545(2) 0.0940(8) Uani 1 1 d . . . . .
O1 O 0.0186(2) 0.48671(9) 0.3007(2) 0.0443(5) Uani 1 1 d . . . . .
O2 O 0.2293(2) 0.50262(9) 0.5382(2) 0.0404(5) Uani 1 1 d . . . . .
H2 H 0.139(5) 0.5068(18) 0.593(5) 0.093(12) Uiso 1 1 d . . . . .
C1 C 0.3150(3) 0.47543(11) 0.2858(3) 0.0320(5) Uani 1 1 d . . . . .
H1 H 0.426402 0.495041 0.351671 0.038 Uiso 1 1 calc R U . . .
C2 C 0.2793(3) 0.49481(12) 0.0924(3) 0.0405(6) Uani 1 1 d . . . . .
H2A H 0.160484 0.511806 0.048240 0.049 Uiso 1 1 calc R U . . .
H2B H 0.364288 0.526875 0.071849 0.049 Uiso 1 1 calc R U . . .
C3 C 0.3027(3) 0.42904(13) 0.0146(3) 0.0458(7) Uani 1 1 d . . . . .
H3 H 0.292692 0.425077 -0.112064 0.055 Uiso 1 1 calc R U . . .
C4 C 0.4641(3) 0.40092(14) 0.1456(3) 0.0420(6) Uani 1 1 d . . . . .
H4A H 0.501050 0.357646 0.115739 0.050 Uiso 1 1 calc R U . . .
H4B H 0.563025 0.431077 0.179966 0.050 Uiso 1 1 calc R U . . .
C5 C 0.1927(3) 0.38464(13) 0.1030(3) 0.0436(6) Uani 1 1 d . . . . .
H5A H 0.187294 0.338820 0.066565 0.052 Uiso 1 1 calc R U . . .
H5B H 0.076926 0.401853 0.103878 0.052 Uiso 1 1 calc R U . . .
C6 C 0.3381(3) 0.40053(11) 0.2668(3) 0.0325(5) Uani 1 1 d . . . . .
C7 C 0.1740(3) 0.48965(10) 0.3747(3) 0.0299(5) Uani 1 1 d . . . . .
C8 C 0.3713(3) 0.36209(11) 0.4304(3) 0.0306(5) Uani 1 1 d . . . . .
C9 C 0.5397(3) 0.35441(11) 0.5299(3) 0.0320(5) Uani 1 1 d . . . . .
H9 H 0.633708 0.372574 0.492256 0.038 Uiso 1 1 calc R U . . .
C10 C 0.5713(3) 0.32023(11) 0.6843(3) 0.0351(6) Uani 1 1 d . . . . .
C11 C 0.4352(3) 0.29361(12) 0.7409(3) 0.0405(6) Uani 1 1 d . . . . .
H11 H 0.456776 0.270522 0.846639 0.049 Uiso 1 1 calc R U . . .
C12 C 0.2678(3) 0.30103(12) 0.6418(3) 0.0435(6) Uani 1 1 d . . . . .
H12 H 0.173995 0.282966 0.679843 0.052 Uiso 1 1 calc R U . . .
C13 C 0.2357(3) 0.33471(11) 0.4869(3) 0.0372(6) Uani 1 1 d . . . . .
H13 H 0.120283 0.339043 0.419130 0.045 Uiso 1 1 calc R U . . .
C14 C 0.7513(4) 0.31148(14) 0.7907(3) 0.0470(7) Uani 1 1 d . . . . .

loop_
_atom_site_aniso_label
_atom_site_aniso_U_11
_atom_site_aniso_U_22
_atom_site_aniso_U_33
_atom_site_aniso_U_23
_atom_site_aniso_U_13
_atom_site_aniso_U_12
F1 0.0413(11) 0.184(3) 0.0887(16) 0.0658(16) -0.0056(10) -0.0113(13)
F2 0.0891(16) 0.0805(15) 0.148(2) -0.0238(14) -0.0415(15) 0.0450(12)
F3 0.0683(13) 0.160(2) 0.0438(11) -0.0153(12) -0.0056(9) 0.0038(13)
O1 0.0304(10) 0.0684(12) 0.0329(10) -0.0018(8) 0.0056(7) 0.0059(8)
O2 0.0325(10) 0.0572(11) 0.0314(9) -0.0077(8) 0.0078(7) -0.0025(8)
C1 0.0280(12) 0.0385(13) 0.0283(12) 0.0017(10) 0.0049(9) -0.0021(10)
C2 0.0388(14) 0.0511(15) 0.0318(13) 0.0084(11) 0.0088(11) 0.0017(11)
C3 0.0514(16) 0.0609(17) 0.0247(12) 0.0011(11) 0.0085(11) 0.0069(13)
C4 0.0418(14) 0.0555(16) 0.0307(13) 0.0012(11) 0.0130(11) 0.0078(12)
C5 0.0427(15) 0.0479(15) 0.0355(14) -0.0072(11) 0.0008(11) -0.0002(12)
C6 0.0296(12) 0.0391(13) 0.0285(12) -0.0022(10) 0.0064(10) 0.0022(10)
C7 0.0294(13) 0.0310(12) 0.0278(12) 0.0022(9) 0.0040(10) 0.0006(9)
C8 0.0333(13) 0.0308(12) 0.0285(12) -0.0032(9) 0.0093(10) 0.0017(9)
C9 0.0321(13) 0.0326(12) 0.0321(12) -0.0022(9) 0.0096(10) -0.0022(9)
C10 0.0407(14) 0.0315(12) 0.0325(13) -0.0007(10) 0.0080(11) 0.0032(10)
C11 0.0534(16) 0.0346(13) 0.0359(14) 0.0054(10) 0.0153(12) 0.0031(11)
C12 0.0434(15) 0.0393(14) 0.0533(16) 0.0065(12) 0.0224(13) -0.0031(11)
C13 0.0318(13) 0.0375(13) 0.0425(14) 0.0003(11) 0.0093(11) 0.0008(10)
C14 0.0464(16) 0.0550(17) 0.0365(15) 0.0065(12) 0.0041(12) 0.0051(13)

loop_
_atom_type_symbol
_atom_type_description
_atom_type_scat_dispersion_real
_atom_type_scat_dispersion_imag
_atom_type_scat_source
C C 0.0033 0.0016 'International Tables Vol C Tables 4.2.6.8 and 6.1.1.4'
H H 0.0000 0.0000 'International Tables Vol C Tables 4.2.6.8 and 6.1.1.4'
F F 0.0171 0.0103 'International Tables Vol C Tables 4.2.6.8 and 6.1.1.4'
O O 0.0106 0.0060 'International Tables Vol C Tables 4.2.6.8 and 6.1.1.4'

loop_
_citation_id
_citation_doi
_citation_year
1 10.26434/chemrxiv-2023-78z7p 2023

loop_
_geom_angle_atom_site_label_1
_geom_angle_atom_site_label_2
_geom_angle_atom_site_label_3
_geom_angle
_geom_angle_site_symmetry_1
_geom_angle_site_symmetry_3
_geom_angle_publ_flag
C7 O2 H2 112(2) . . ?
C2 C1 H1 110.0 . . ?
C2 C1 C6 98.90(18) . . ?
C6 C1 H1 110.0 . . ?
C7 C1 H1 110.0 . . ?
C7 C1 C2 116.48(19) . . ?
C7 C1 C6 111.01(18) . . ?
C1 C2 H2A 111.9 . . ?
C1 C2 H2B 111.9 . . ?
H2A C2 H2B 109.6 . . ?
C3 C2 C1 99.51(19) . . ?
C3 C2 H2A 111.9 . . ?
C3 C2 H2B 111.9 . . ?
C2 C3 H3 119.9 . . ?
C2 C3 C4 102.8(2) . . ?
C2 C3 C5 101.6(2) . . ?
C4 C3 H3 119.9 . . ?
C5 C3 H3 119.9 . . ?
C5 C3 C4 86.37(19) . . ?
C3 C4 H4A 114.9 . . ?
C3 C4 H4B 114.9 . . ?
H4A C4 H4B 111.9 . . ?
C6 C4 C3 82.54(17) . . ?
C6 C4 H4A 114.9 . . ?
C6 C4 H4B 114.9 . . ?
C3 C5 H5A 114.9 . . ?
C3 C5 H5B 114.9 . . ?
C3 C5 C6 82.68(18) . . ?
H5A C5 H5B 111.9 . . ?
C6 C5 H5A 114.9 . . ?
C6 C5 H5B 114.9 . . ?
C4 C6 C1 99.42(19) . . ?
C5 C6 C1 102.09(18) . . ?
C5 C6 C4 86.37(18) . . ?
C8 C6 C1 115.97(18) . . ?
C8 C6 C4 122.96(19) . . ?
C8 C6 C5 124.0(2) . . ?
O1 C7 O2 123.0(2) . . ?
O1 C7 C1 122.8(2) . . ?
O2 C7 C1 114.13(19) . . ?
C9 C8 C6 120.0(2) . . ?
C13 C8 C6 121.0(2) . . ?
C13 C8 C9 119.0(2) . . ?
C8 C9 H9 119.8 . . ?
C8 C9 C10 120.3(2) . . ?
C10 C9 H9 119.8 . . ?
C9 C10 C14 120.6(2) . . ?
C11 C10 C9 120.4(2) . . ?
C11 C10 C14 119.0(2) . . ?
C10 C11 H11 120.4 . . ?
C12 C11 C10 119.3(2) . . ?
C12 C11 H11 120.4 . . ?
C11 C12 H12 119.7 . . ?
C11 C12 C13 120.5(2) . . ?
C13 C12 H12 119.7 . . ?
C8 C13 C12 120.4(2) . . ?
C8 C13 H13 119.8 . . ?
C12 C13 H13 119.8 . . ?
F1 C14 C10 113.9(2) . . ?
F2 C14 F1 106.0(3) . . ?
F2 C14 F3 104.9(2) . . ?
F2 C14 C10 113.0(2) . . ?
F3 C14 F1 104.7(3) . . ?
F3 C14 C10 113.5(2) . . ?

loop_
_geom_bond_atom_site_label_1
_geom_bond_atom_site_label_2
_geom_bond_distance
_geom_bond_site_symmetry_2
_geom_bond_publ_flag
F1 C14 1.321(3) . ?
F2 C14 1.314(3) . ?
F3 C14 1.319(3) . ?
O1 C7 1.235(3) . ?
O2 H2 0.94(4) . ?
O2 C7 1.302(3) . ?
C1 H1 1.0000 . ?
C1 C2 1.556(3) . ?
C1 C6 1.573(3) . ?
C1 C7 1.498(3) . ?
C2 H2A 0.9900 . ?
C2 H2B 0.9900 . ?
C2 C3 1.527(4) . ?
C3 H3 1.0000 . ?
C3 C4 1.558(4) . ?
C3 C5 1.555(4) . ?
C4 H4A 0.9900 . ?
C4 H4B 0.9900 . ?
C4 C6 1.557(3) . ?
C5 H5A 0.9900 . ?
C5 H5B 0.9900 . ?
C5 C6 1.556(3) . ?
C6 C8 1.499(3) . ?
C8 C9 1.391(3) . ?
C8 C13 1.389(3) . ?
C9 H9 0.9500 . ?
C9 C10 1.392(3) . ?
C10 C11 1.388(3) . ?
C10 C14 1.488(4) . ?
C11 H11 0.9500 . ?
C11 C12 1.382(4) . ?
C12 H12 0.9500 . ?
C12 C13 1.390(4) . ?
C13 H13 0.9500 . ?

loop_
_geom_torsion_atom_site_label_1
_geom_torsion_atom_site_label_2
_geom_torsion_atom_site_label_3
_geom_torsion_atom_site_label_4
_geom_torsion
_geom_torsion_site_symmetry_1
_geom_torsion_site_symmetry_2
_geom_torsion_site_symmetry_3
_geom_torsion_site_symmetry_4
_geom_torsion_publ_flag
C1 C2 C3 C4 -41.4(2) . . . . ?
C1 C2 C3 C5 47.5(2) . . . . ?
C1 C6 C8 C9 -86.9(3) . . . . ?
C1 C6 C8 C13 91.9(3) . . . . ?
C2 C1 C6 C4 47.6(2) . . . . ?
C2 C1 C6 C5 -40.7(2) . . . . ?
C2 C1 C6 C8 -178.47(19) . . . . ?
C2 C1 C7 O1 34.1(3) . . . . ?
C2 C1 C7 O2 -148.7(2) . . . . ?
C2 C3 C4 C6 66.7(2) . . . . ?
C2 C3 C5 C6 -67.9(2) . . . . ?
C3 C4 C6 C1 -67.26(19) . . . . ?
C3 C4 C6 C5 34.41(18) . . . . ?
C3 C4 C6 C8 163.2(2) . . . . ?
C3 C5 C6 C1 64.39(19) . . . . ?
C3 C5 C6 C4 -34.48(18) . . . . ?
C3 C5 C6 C8 -162.4(2) . . . . ?
C4 C3 C5 C6 34.45(17) . . . . ?
C4 C6 C8 C9 35.3(3) . . . . ?
C4 C6 C8 C13 -145.9(2) . . . . ?
C5 C3 C4 C6 -34.44(18) . . . . ?
C5 C6 C8 C9 145.6(2) . . . . ?
C5 C6 C8 C13 -35.6(3) . . . . ?
C6 C1 C2 C3 -3.7(2) . . . . ?
C6 C1 C7 O1 -78.0(3) . . . . ?
C6 C1 C7 O2 99.1(2) . . . . ?
C6 C8 C9 C10 178.3(2) . . . . ?
C6 C8 C13 C12 -177.8(2) . . . . ?
C7 C1 C2 C3 -122.6(2) . . . . ?
C7 C1 C6 C4 170.49(18) . . . . ?
C7 C1 C6 C5 82.2(2) . . . . ?
C7 C1 C6 C8 -55.5(3) . . . . ?
C8 C9 C10 C11 -0.2(3) . . . . ?
C8 C9 C10 C14 179.6(2) . . . . ?
C9 C8 C13 C12 1.0(3) . . . . ?
C9 C10 C11 C12 0.4(4) . . . . ?
C9 C10 C14 F1 10.6(4) . . . . ?
C9 C10 C14 F2 -110.4(3) . . . . ?
C9 C10 C14 F3 130.3(3) . . . . ?
C10 C11 C12 C13 0.1(4) . . . . ?
C11 C10 C14 F1 -169.6(3) . . . . ?
C11 C10 C14 F2 69.4(3) . . . . ?
C11 C10 C14 F3 -49.9(3) . . . . ?
C11 C12 C13 C8 -0.8(4) . . . . ?
C13 C8 C9 C10 -0.5(3) . . . . ?
C14 C10 C11 C12 -179.4(2) . . . . ?
